data_2222870
loop_
_publ_author_name
'Yin, Xiu-Juan'
'Bai, Xue'
'Zheng, Lei'
'Li, Ying'
'Yin, Shu-Fan'

_publ_section_title
;
 (<i>E</i>)-4-(\b-<small>D</small>-Allopyranosyloxy)cinnamyl
 4-bromophenyl ketone ethanol solvate
;
_journal_coeditor_code RZ2355
_journal_issue 8
_journal_name_full 'Acta Crystallographica Section E'
_journal_page_first o2044
_journal_paper_doi 10.1107/S1600536809029687
_journal_volume 65
_journal_year 2009
_chemical_formula_iupac 'C21 H21 Br O7, C2 H6 O'
_chemical_formula_moiety 'C21 H21 Br O7, C2 H6 O'
_chemical_formula_sum 'C23 H27 Br O8'
_chemical_formula_weight 511.36
_chemical_name_systematic
;
(<i>E</i>)-4-(\b-D-Allopyranosyloxy)cinnamyl 4-bromophenyl ketone ethanol
solvate
;
_space_group_IT_number 4
_symmetry_cell_setting monoclinic
_symmetry_space_group_name_Hall 'P 2yb'
_symmetry_space_group_name_H-M 'P 1 21 1'
_atom_sites_solution_hydrogens geom
_atom_sites_solution_primary direct
_atom_sites_solution_secondary difmap
_cell_angle_alpha 90.00
_cell_angle_beta 92.08(3)
_cell_angle_gamma 90.00
_cell_formula_units_Z 2
_cell_length_a 10.977(2)
_cell_length_b 7.6518(15)
_cell_length_c 13.259(3)
_cell_measurement_reflns_used 3521
_cell_measurement_temperature 113(2)
_cell_measurement_theta_max 27.87
_cell_measurement_theta_min 1.5
_cell_volume 1112.9(4)
_computing_cell_refinement 'CrystalClear (Rigaku/MSC, 2005)'
_computing_data_collection 'CrystalClear (Rigaku/MSC, 2005)'
_computing_data_reduction 'CrystalClear (Rigaku/MSC, 2005)'
_computing_molecular_graphics 'SHELXTL (Sheldrick, 2008)'
_computing_publication_material 'SHELXTL (Sheldrick, 2008'
_computing_structure_refinement 'SHELXL97 (Sheldrick, 2008)'
_computing_structure_solution 'SHELXS97 (Sheldrick, 2008)'
_diffrn_ambient_temperature 113(2)
_diffrn_detector_area_resol_mean 7.31
_diffrn_measured_fraction_theta_full 0.992
_diffrn_measured_fraction_theta_max 0.987
_diffrn_measurement_device_type 'Rigaku Saturn CCD area-detector'
_diffrn_measurement_method '\w and \f'
_diffrn_radiation_monochromator confocal
_diffrn_radiation_source 'rotating anode'
_diffrn_radiation_type MoK\a
_diffrn_radiation_wavelength 0.71073
_diffrn_reflns_av_R_equivalents 0.0385
_diffrn_reflns_av_sigmaI/netI 0.1389
_diffrn_reflns_limit_h_max 14
_diffrn_reflns_limit_h_min -14
_diffrn_reflns_limit_k_max 10
_diffrn_reflns_limit_k_min -10
_diffrn_reflns_limit_l_max 17
_diffrn_reflns_limit_l_min -13
_diffrn_reflns_number 9199
_diffrn_reflns_theta_full 25.00
_diffrn_reflns_theta_max 27.87
_diffrn_reflns_theta_min 1.54
_exptl_absorpt_coefficient_mu 1.894
_exptl_absorpt_correction_T_max 0.8046
_exptl_absorpt_correction_T_min 0.7032
_exptl_absorpt_correction_type multi-scan
_exptl_absorpt_process_details '(Crystalclear; Rigaku/MSC, 2005)'
_exptl_crystal_colour colourless
_exptl_crystal_density_diffrn 1.526
_exptl_crystal_density_method 'not measured'
_exptl_crystal_description block
_exptl_crystal_F_000 528
_exptl_crystal_size_max 0.20
_exptl_crystal_size_mid 0.16
_exptl_crystal_size_min 0.12
_refine_diff_density_max 0.671
_refine_diff_density_min -0.389
_refine_ls_abs_structure_details 'Flack (1983), 2358 Friedel pairs'
_refine_ls_abs_structure_Flack 0.027(6)
_refine_ls_extinction_coef 0.0242(11)
_refine_ls_extinction_method 'SHELXL97 (Sheldrick, 2008)'
_refine_ls_goodness_of_fit_ref 0.748
_refine_ls_hydrogen_treatment constr
_refine_ls_matrix_type full
_refine_ls_number_parameters 296
_refine_ls_number_reflns 5171
_refine_ls_number_restraints 1
_refine_ls_restrained_S_all 0.748
_refine_ls_R_factor_all 0.0443
_refine_ls_R_factor_gt 0.0320
_refine_ls_shift/su_max 0.003
_refine_ls_shift/su_mean 0.000
_refine_ls_structure_factor_coef Fsqd
_refine_ls_weighting_details 'calc w=1/[\s^2^(Fo^2^)] where P=(Fo^2^+2Fc^2^)/3'
_refine_ls_weighting_scheme calc
_refine_ls_wR_factor_gt 0.0550
_refine_ls_wR_factor_ref 0.0560
_reflns_number_gt 3636
_reflns_number_total 5171
_reflns_threshold_expression I>2\s(I)
_cod_data_source_file rz2355.cif
_cod_data_source_block I
_cod_original_cell_volume 1113.0(4)
_cod_original_sg_symbol_H-M 'P 21'
_cod_database_code 2222870
_cod_database_fobs_code 2222870

loop_
_symmetry_equiv_pos_as_xyz
'x, y, z'
'-x, y+1/2, -z'

loop_
_atom_site_type_symbol
_atom_site_label
_atom_site_fract_x
_atom_site_fract_y
_atom_site_fract_z
_atom_site_U_iso_or_equiv
_atom_site_adp_type
_atom_site_calc_flag
_atom_site_refinement_flags
_atom_site_occupancy
_atom_site_disorder_assembly
_atom_site_disorder_group
Br Br1 0.70240(2) 0.31136(4) 0.80385(2) 0.02313(10) Uani d . 1 . .
O O1 0.15927(15) 0.3593(2) -0.22799(13) 0.0125(5) Uani d . 1 . .
O O2 0.08102(18) 0.0860(3) -0.35522(15) 0.0166(5) Uani d . 1 . .
H H2 0.0553 0.0678 -0.4147 0.025 Uiso calc R 1 . .
O O3 -0.04022(16) 0.4996(3) -0.44247(14) 0.0162(5) Uani d . 1 . .
H H3 -0.0788 0.5823 -0.4169 0.024 Uiso calc R 1 . .
O O4 0.05197(19) 0.7491(2) -0.30705(18) 0.0153(5) Uani d . 1 . .
H H4 0.0691 0.8554 -0.3136 0.023 Uiso calc R 1 . .
O O5 0.32128(15) 0.7681(2) -0.28189(15) 0.0164(5) Uani d . 1 . .
H H5 0.2777 0.8430 -0.2541 0.025 Uiso calc R 1 . .
O O6 0.32452(16) 0.4805(3) -0.14705(14) 0.0143(5) Uani d . 1 . .
O O7 0.23659(17) 0.2120(3) 0.45816(14) 0.0192(5) Uani d . 1 . .
C C1 -0.0025(3) 0.1941(4) -0.3055(2) 0.0168(8) Uani d . 1 . .
H H1A -0.0209 0.1412 -0.2396 0.020 Uiso calc R 1 . .
H H1B -0.0796 0.2006 -0.3464 0.020 Uiso calc R 1 . .
C C2 0.0466(2) 0.3767(4) -0.2884(2) 0.0122(7) Uani d . 1 . .
H H2A -0.0134 0.4455 -0.2496 0.015 Uiso calc R 1 . .
C C3 0.0726(3) 0.4741(4) -0.3866(2) 0.0108(7) Uani d . 1 . .
H H3A 0.1279 0.4012 -0.4276 0.013 Uiso calc R 1 . .
C C4 0.1343(3) 0.6463(4) -0.3622(2) 0.0142(7) Uani d . 1 . .
H H4A 0.1532 0.7077 -0.4264 0.017 Uiso calc R 1 . .
C C5 0.2521(2) 0.6144(4) -0.3006(2) 0.0127(7) Uani d . 1 . .
H H5A 0.3033 0.5322 -0.3396 0.015 Uiso calc R 1 . .
C C6 0.2173(2) 0.5219(4) -0.2039(2) 0.0126(7) Uani d . 1 . .
H H6 0.1627 0.5976 -0.1639 0.015 Uiso calc R 1 . .
C C7 0.3110(3) 0.4342(4) -0.0469(2) 0.0135(7) Uani d . 1 . .
C C8 0.1998(2) 0.4166(4) -0.0018(2) 0.0145(7) Uani d . 1 . .
H H8 0.1258 0.4363 -0.0394 0.017 Uiso calc R 1 . .
C C9 0.1983(2) 0.3697(4) 0.0992(2) 0.0156(7) Uani d . 1 . .
H H9 0.1221 0.3584 0.1303 0.019 Uiso calc R 1 . .
C C10 0.3045(2) 0.3390(4) 0.1562(2) 0.0136(7) Uani d . 1 . .
C C11 0.4158(2) 0.3544(4) 0.1087(2) 0.0190(8) Uani d . 1 . .
H H11 0.4899 0.3316 0.1457 0.023 Uiso calc R 1 . .
C C12 0.4188(2) 0.4030(4) 0.0076(2) 0.0178(7) Uani d . 1 . .
H H12 0.4947 0.4147 -0.0240 0.021 Uiso calc R 1 . .
C C13 0.2936(2) 0.2962(5) 0.26334(19) 0.0167(7) Uani d . 1 . .
H H13 0.2127 0.2824 0.2851 0.020 Uiso calc R 1 . .
C C14 0.3805(2) 0.2741(4) 0.3339(2) 0.0141(7) Uani d . 1 . .
H H14 0.4640 0.2796 0.3177 0.017 Uiso calc R 1 . .
C C15 0.3446(3) 0.2406(4) 0.4391(2) 0.0142(7) Uani d . 1 . .
C C16 0.4376(2) 0.2468(4) 0.5234(2) 0.0116(7) Uani d . 1 . .
C C17 0.4006(3) 0.2023(4) 0.6211(2) 0.0146(7) Uani d . 1 . .
H H17 0.3199 0.1618 0.6302 0.017 Uiso calc R 1 . .
C C18 0.4800(2) 0.2172(4) 0.7029(2) 0.0152(7) Uani d . 1 . .
H H18 0.4547 0.1872 0.7684 0.018 Uiso calc R 1 . .
C C19 0.5973(2) 0.2762(4) 0.6893(2) 0.0150(8) Uani d . 1 . .
C C20 0.6379(2) 0.3148(5) 0.59468(18) 0.0139(6) Uani d . 1 . .
H H20 0.7194 0.3525 0.5864 0.017 Uiso calc R 1 . .
C C21 0.5579(2) 0.2977(5) 0.51141(18) 0.0137(6) Uani d . 1 . .
H H21 0.5857 0.3211 0.4457 0.016 Uiso calc R 1 . .
O O8 0.7446(2) 0.5264(3) 0.15901(15) 0.0236(5) Uani d . 1 . .
H H8A 0.7702 0.6293 0.1661 0.035 Uiso calc R 1 . .
C C22 0.7527(2) 0.4749(4) 0.0559(2) 0.0186(7) Uani d . 1 . .
H H22A 0.7139 0.5652 0.0120 0.022 Uiso calc R 1 . .
H H22B 0.7076 0.3642 0.0448 0.022 Uiso calc R 1 . .
C C23 0.8844(2) 0.4500(4) 0.0265(2) 0.0283(9) Uani d . 1 . .
H H23A 0.9281 0.5612 0.0334 0.042 Uiso calc R 1 . .
H H23B 0.8862 0.4100 -0.0437 0.042 Uiso calc R 1 . .
H H23C 0.9237 0.3626 0.0708 0.042 Uiso calc R 1 . .

loop_
_atom_site_aniso_label
_atom_site_aniso_U_11
_atom_site_aniso_U_22
_atom_site_aniso_U_33
_atom_site_aniso_U_12
_atom_site_aniso_U_13
_atom_site_aniso_U_23
Br1 0.02318(17) 0.03083(19) 0.01506(14) -0.0005(2) -0.00380(11) -0.0020(2)
O1 0.0135(10) 0.0100(12) 0.0137(10) -0.0031(9) -0.0042(8) 0.0028(8)
O2 0.0266(13) 0.0125(13) 0.0105(12) 0.0026(11) -0.0005(10) -0.0007(10)
O3 0.0193(12) 0.0162(12) 0.0128(12) 0.0055(10) -0.0041(9) -0.0025(10)
O4 0.0169(11) 0.0075(11) 0.0216(12) 0.0025(9) 0.0040(9) -0.0012(9)
O5 0.0157(11) 0.0123(14) 0.0214(12) -0.0043(9) 0.0046(9) -0.0034(9)
O6 0.0117(11) 0.0202(13) 0.0108(11) -0.0012(9) -0.0022(9) 0.0021(10)
O7 0.0108(11) 0.0321(14) 0.0148(12) -0.0053(10) 0.0011(9) -0.0017(10)
C1 0.020(2) 0.0157(18) 0.0144(17) 0.0003(15) 0.0014(15) 0.0018(15)
C2 0.0133(17) 0.0116(16) 0.0118(16) -0.0002(13) -0.0007(13) 0.0000(13)
C3 0.0106(16) 0.0127(17) 0.0091(17) 0.0015(14) -0.0009(13) 0.0010(14)
C4 0.0166(18) 0.0129(17) 0.0135(17) 0.0049(14) 0.0071(14) 0.0010(14)
C5 0.0142(16) 0.0104(17) 0.0135(16) -0.0022(13) 0.0021(13) -0.0012(13)
C6 0.0142(17) 0.0122(16) 0.0113(16) 0.0019(14) -0.0012(13) -0.0049(14)
C7 0.0124(16) 0.0186(18) 0.0096(16) -0.0005(14) 0.0014(13) -0.0024(14)
C8 0.0102(16) 0.0181(18) 0.0148(17) 0.0019(14) -0.0060(13) -0.0002(14)
C9 0.0111(15) 0.0218(18) 0.0139(16) 0.0004(13) 0.0028(12) -0.0018(13)
C10 0.0123(14) 0.014(2) 0.0145(14) -0.0020(15) -0.0004(11) -0.0002(14)
C11 0.0130(15) 0.029(2) 0.0148(15) -0.0016(14) -0.0026(12) 0.0016(14)
C12 0.0090(16) 0.0261(19) 0.0185(17) -0.0015(14) 0.0011(13) -0.0065(14)
C13 0.0176(15) 0.0177(17) 0.0152(14) -0.0017(19) 0.0037(11) -0.0018(18)
C14 0.0130(15) 0.014(2) 0.0159(15) -0.0009(14) 0.0032(12) 0.0025(14)
C15 0.0182(17) 0.0133(16) 0.0111(16) 0.0031(13) -0.0010(13) -0.0029(13)
C16 0.0161(16) 0.0104(15) 0.0084(15) 0.0018(13) 0.0003(12) -0.0021(12)
C17 0.0119(16) 0.0166(18) 0.0155(17) 0.0010(13) 0.0045(13) 0.0006(14)
C18 0.0198(18) 0.0188(18) 0.0072(15) 0.0014(14) 0.0009(13) 0.0029(13)
C19 0.0176(15) 0.013(2) 0.0136(14) 0.0049(14) -0.0041(12) -0.0014(14)
C20 0.0106(13) 0.0156(14) 0.0156(13) -0.004(2) -0.0002(10) 0.002(2)
C21 0.0144(14) 0.0167(16) 0.0103(13) -0.0015(19) 0.0045(10) 0.0022(18)
O8 0.0384(14) 0.0154(13) 0.0172(13) -0.0044(11) 0.0052(11) -0.0017(11)
C22 0.0192(18) 0.0199(19) 0.0164(18) 0.0015(15) -0.0031(14) -0.0034(15)
C23 0.0161(18) 0.037(2) 0.031(2) 0.0019(16) -0.0027(15) -0.0014(18)

loop_
_atom_type_symbol
_atom_type_description
_atom_type_scat_dispersion_real
_atom_type_scat_dispersion_imag
_atom_type_scat_source
C C 0.0033 0.0016 'International Tables Vol C Tables 4.2.6.8 and 6.1.1.4'
H H 0.0000 0.0000 'International Tables Vol C Tables 4.2.6.8 and 6.1.1.4'
O O 0.0106 0.0060 'International Tables Vol C Tables 4.2.6.8 and 6.1.1.4'
Br Br -0.2901 2.4595 'International Tables Vol C Tables 4.2.6.8 and 6.1.1.4'

loop_
_geom_angle_atom_site_label_1
_geom_angle_atom_site_label_2
_geom_angle_atom_site_label_3
_geom_angle_site_symmetry_1
_geom_angle_site_symmetry_3
_geom_angle
_geom_angle_publ_flag
C6 O1 C2 . . 114.0(2) ?
C1 O2 H2 . . 109.5 ?
C3 O3 H3 . . 109.5 ?
C4 O4 H4 . . 109.5 ?
C5 O5 H5 . . 109.5 ?
C7 O6 C6 . . 116.9(2) ?
O2 C1 C2 . . 112.1(2) ?
O2 C1 H1A . . 109.2 ?
C2 C1 H1A . . 109.2 ?
O2 C1 H1B . . 109.2 ?
C2 C1 H1B . . 109.2 ?
H1A C1 H1B . . 107.9 ?
O1 C2 C1 . . 106.8(2) ?
O1 C2 C3 . . 109.3(2) ?
C1 C2 C3 . . 113.5(3) ?
O1 C2 H2A . . 109.0 ?
C1 C2 H2A . . 109.0 ?
C3 C2 H2A . . 109.0 ?
O3 C3 C4 . . 111.4(2) ?
O3 C3 C2 . . 108.7(2) ?
C4 C3 C2 . . 109.8(2) ?
O3 C3 H3A . . 109.0 ?
C4 C3 H3A . . 109.0 ?
C2 C3 H3A . . 109.0 ?
O4 C4 C3 . . 107.7(2) ?
O4 C4 C5 . . 110.8(2) ?
C3 C4 C5 . . 109.9(2) ?
O4 C4 H4A . . 109.5 ?
C3 C4 H4A . . 109.5 ?
C5 C4 H4A . . 109.5 ?
O5 C5 C4 . . 113.6(2) ?
O5 C5 C6 . . 112.8(2) ?
C4 C5 C6 . . 106.9(2) ?
O5 C5 H5A . . 107.8 ?
C4 C5 H5A . . 107.8 ?
C6 C5 H5A . . 107.8 ?
O6 C6 O1 . . 106.3(2) ?
O6 C6 C5 . . 108.9(2) ?
O1 C6 C5 . . 109.8(2) ?
O6 C6 H6 . . 110.6 ?
O1 C6 H6 . . 110.6 ?
C5 C6 H6 . . 110.6 ?
C12 C7 C8 . . 120.5(3) ?
C12 C7 O6 . . 115.1(2) ?
C8 C7 O6 . . 124.4(3) ?
C7 C8 C9 . . 118.9(3) ?
C7 C8 H8 . . 120.5 ?
C9 C8 H8 . . 120.5 ?
C10 C9 C8 . . 122.1(3) ?
C10 C9 H9 . . 119.0 ?
C8 C9 H9 . . 119.0 ?
C9 C10 C11 . . 118.2(3) ?
C9 C10 C13 . . 118.0(2) ?
C11 C10 C13 . . 123.8(2) ?
C12 C11 C10 . . 120.4(3) ?
C12 C11 H11 . . 119.8 ?
C10 C11 H11 . . 119.8 ?
C7 C12 C11 . . 120.0(3) ?
C7 C12 H12 . . 120.0 ?
C11 C12 H12 . . 120.0 ?
C14 C13 C10 . . 129.2(2) ?
C14 C13 H13 . . 115.4 ?
C10 C13 H13 . . 115.4 ?
C13 C14 C15 . . 118.5(2) ?
C13 C14 H14 . . 120.8 ?
C15 C14 H14 . . 120.8 ?
O7 C15 C14 . . 120.6(2) ?
O7 C15 C16 . . 119.2(3) ?
C14 C15 C16 . . 120.2(2) ?
C21 C16 C17 . . 118.6(2) ?
C21 C16 C15 . . 123.4(2) ?
C17 C16 C15 . . 118.0(2) ?
C18 C17 C16 . . 120.6(3) ?
C18 C17 H17 . . 119.7 ?
C16 C17 H17 . . 119.7 ?
C17 C18 C19 . . 119.5(3) ?
C17 C18 H18 . . 120.2 ?
C19 C18 H18 . . 120.2 ?
C20 C19 C18 . . 121.5(2) ?
C20 C19 Br1 . . 119.5(2) ?
C18 C19 Br1 . . 119.0(2) ?
C19 C20 C21 . . 119.1(2) ?
C19 C20 H20 . . 120.4 ?
C21 C20 H20 . . 120.4 ?
C16 C21 C20 . . 120.6(2) ?
C16 C21 H21 . . 119.7 ?
C20 C21 H21 . . 119.7 ?
C22 O8 H8A . . 109.5 ?
O8 C22 C23 . . 111.9(2) ?
O8 C22 H22A . . 109.2 ?
C23 C22 H22A . . 109.2 ?
O8 C22 H22B . . 109.2 ?
C23 C22 H22B . . 109.2 ?
H22A C22 H22B . . 107.9 ?
C22 C23 H23A . . 109.5 ?
C22 C23 H23B . . 109.5 ?
H23A C23 H23B . . 109.5 ?
C22 C23 H23C . . 109.5 ?
H23A C23 H23C . . 109.5 ?
H23B C23 H23C . . 109.5 ?

loop_
_geom_bond_atom_site_label_1
_geom_bond_atom_site_label_2
_geom_bond_site_symmetry_2
_geom_bond_distance
_geom_bond_publ_flag
Br1 C19 . 1.893(3) ?
O1 C6 . 1.429(3) ?
O1 C2 . 1.456(3) ?
O2 C1 . 1.415(3) ?
O2 H2 . 0.8400 ?
O3 C3 . 1.433(3) ?
O3 H3 . 0.8400 ?
O4 C4 . 1.421(3) ?
O4 H4 . 0.8400 ?
O5 C5 . 1.417(3) ?
O5 H5 . 0.8400 ?
O6 C7 . 1.387(3) ?
O6 C6 . 1.411(3) ?
O7 C15 . 1.241(3) ?
C1 C2 . 1.511(4) ?
C1 H1A . 0.9900 ?
C1 H1B . 0.9900 ?
C2 C3 . 1.535(4) ?
C2 H2A . 1.0000 ?
C3 C4 . 1.511(4) ?
C3 H3A . 1.0000 ?
C4 C5 . 1.524(4) ?
C4 H4A . 1.0000 ?
C5 C6 . 1.526(3) ?
C5 H5A . 1.0000 ?
C6 H6 . 1.0000 ?
C7 C12 . 1.384(4) ?
C7 C8 . 1.385(4) ?
C8 C9 . 1.387(4) ?
C8 H8 . 0.9500 ?
C9 C10 . 1.385(3) ?
C9 H9 . 0.9500 ?
C10 C11 . 1.400(3) ?
C10 C13 . 1.468(3) ?
C11 C12 . 1.394(4) ?
C11 H11 . 0.9500 ?
C12 H12 . 0.9500 ?
C13 C14 . 1.323(3) ?
C13 H13 . 0.9500 ?
C14 C15 . 1.485(4) ?
C14 H14 . 0.9500 ?
C15 C16 . 1.487(3) ?
C16 C21 . 1.391(3) ?
C16 C17 . 1.413(4) ?
C17 C18 . 1.371(4) ?
C17 H17 . 0.9500 ?
C18 C19 . 1.382(3) ?
C18 H18 . 0.9500 ?
C19 C20 . 1.378(3) ?
C20 C21 . 1.392(3) ?
C20 H20 . 0.9500 ?
C21 H21 . 0.9500 ?
O8 C22 . 1.429(3) ?
O8 H8A . 0.8400 ?
C22 C23 . 1.523(4) ?
C22 H22A . 0.9900 ?
C22 H22B . 0.9900 ?
C23 H23A . 0.9800 ?
C23 H23B . 0.9800 ?
C23 H23C . 0.9800 ?

loop_
_geom_hbond_atom_site_label_D
_geom_hbond_atom_site_label_H
_geom_hbond_atom_site_label_A
_geom_hbond_site_symmetry_A
_geom_hbond_distance_DH
_geom_hbond_distance_HA
_geom_hbond_distance_DA
_geom_hbond_angle_DHA
O2 H2 O3 2_544 0.84 1.97 2.783(3) 164.3
O3 H3 O7 2 0.84 2.05 2.702(3) 133.6
O3 H3 O4 . 0.84 2.38 2.786(3) 110.4
O4 H4 O2 1_565 0.84 1.85 2.677(3) 166.0
O5 H5 O8 2_655 0.84 1.91 2.678(3) 151.7
O8 H8A O1 2_655 0.84 2.08 2.893(3) 162.9

loop_
_geom_torsion_atom_site_label_1
_geom_torsion_atom_site_label_2
_geom_torsion_atom_site_label_3
_geom_torsion_atom_site_label_4
_geom_torsion_site_symmetry_1
_geom_torsion_site_symmetry_2
_geom_torsion_site_symmetry_3
_geom_torsion_site_symmetry_4
_geom_torsion
_geom_torsion_publ_flag
C6 O1 C2 C1 . . . . -179.3(2) ?
C6 O1 C2 C3 . . . . 57.5(3) ?
O2 C1 C2 O1 . . . . -59.0(3) ?
O2 C1 C2 C3 . . . . 61.6(3) ?
O1 C2 C3 O3 . . . . -176.5(2) ?
C1 C2 C3 O3 . . . . 64.4(3) ?
O1 C2 C3 C4 . . . . -54.5(3) ?
C1 C2 C3 C4 . . . . -173.6(2) ?
O3 C3 C4 O4 . . . . 57.7(3) ?
C2 C3 C4 O4 . . . . -62.7(3) ?
O3 C3 C4 C5 . . . . 178.6(2) ?
C2 C3 C4 C5 . . . . 58.1(3) ?
O4 C4 C5 O5 . . . . -66.2(3) ?
C3 C4 C5 O5 . . . . 174.9(2) ?
O4 C4 C5 C6 . . . . 58.8(3) ?
C3 C4 C5 C6 . . . . -60.1(3) ?
C7 O6 C6 O1 . . . . -76.7(3) ?
C7 O6 C6 C5 . . . . 165.1(2) ?
C2 O1 C6 O6 . . . . -179.19(19) ?
C2 O1 C6 C5 . . . . -61.5(3) ?
O5 C5 C6 O6 . . . . -57.9(3) ?
C4 C5 C6 O6 . . . . 176.6(2) ?
O5 C5 C6 O1 . . . . -173.9(2) ?
C4 C5 C6 O1 . . . . 60.6(3) ?
C6 O6 C7 C12 . . . . -176.9(3) ?
C6 O6 C7 C8 . . . . 3.9(4) ?
C12 C7 C8 C9 . . . . 0.9(4) ?
O6 C7 C8 C9 . . . . -179.9(3) ?
C7 C8 C9 C10 . . . . -0.4(5) ?
C8 C9 C10 C11 . . . . -0.7(5) ?
C8 C9 C10 C13 . . . . 177.9(3) ?
C9 C10 C11 C12 . . . . 1.3(5) ?
C13 C10 C11 C12 . . . . -177.2(3) ?
C8 C7 C12 C11 . . . . -0.3(4) ?
O6 C7 C12 C11 . . . . -179.5(3) ?
C10 C11 C12 C7 . . . . -0.8(5) ?
C9 C10 C13 C14 . . . . -174.7(4) ?
C11 C10 C13 C14 . . . . 3.8(6) ?
C10 C13 C14 C15 . . . . 176.7(3) ?
C13 C14 C15 O7 . . . . 9.0(4) ?
C13 C14 C15 C16 . . . . -169.0(3) ?
O7 C15 C16 C21 . . . . -172.2(3) ?
C14 C15 C16 C21 . . . . 5.7(4) ?
O7 C15 C16 C17 . . . . 6.2(4) ?
C14 C15 C16 C17 . . . . -175.8(3) ?
C21 C16 C17 C18 . . . . 3.1(4) ?
C15 C16 C17 C18 . . . . -175.5(3) ?
C16 C17 C18 C19 . . . . 0.0(4) ?
C17 C18 C19 C20 . . . . -2.3(5) ?
C17 C18 C19 Br1 . . . . 175.7(2) ?
C18 C19 C20 C21 . . . . 1.5(5) ?
Br1 C19 C20 C21 . . . . -176.5(3) ?
C17 C16 C21 C20 . . . . -3.9(5) ?
C15 C16 C21 C20 . . . . 174.6(3) ?
C19 C20 C21 C16 . . . . 1.6(6) ?

loop_
_cod_related_entry_id
_cod_related_entry_database
_cod_related_entry_code
1 ChemSpider 30655845
